data_2215894
loop_
_publ_author_name
'Varga, Richard A.'
'Rus, Adina'
'Venter, Monica M.'
'Negreanu-Pirjol, Ticuta'
'Guran, Cornelia'

_publ_section_title
;
 3,6-Diaminoacridinium perchlorate
;
_journal_coeditor_code EZ2099
_journal_issue 11
_journal_name_full 'Acta Crystallographica Section E'
_journal_page_first o4317
_journal_page_last o4317
_journal_paper_doi 10.1107/S1600536807049057
_journal_volume 63
_journal_year 2007
_chemical_formula_iupac 'C13 H12 N3 +, Cl O4 -'
_chemical_formula_moiety 'C13 H12 N3 +, Cl O4 -'
_chemical_formula_sum 'C13 H12 Cl N3 O4'
_chemical_formula_weight 309.71
_chemical_name_systematic
;
3,6-Diaminoacridinium perchlorate
;
_space_group_IT_number 15
_symmetry_cell_setting monoclinic
_symmetry_space_group_name_Hall '-C 2yc'
_symmetry_space_group_name_H-M 'C 1 2/c 1'
_atom_sites_solution_hydrogens geom
_atom_sites_solution_primary direct
_atom_sites_solution_secondary difmap
_audit_creation_method SHELXL-97
_cell_angle_alpha 90.00
_cell_angle_beta 101.21(3)
_cell_angle_gamma 90.00
_cell_formula_units_Z 4
_cell_length_a 15.122(3)
_cell_length_b 13.477(3)
_cell_length_c 6.6922(13)
_cell_measurement_reflns_used 2203
_cell_measurement_temperature 297(2)
_cell_measurement_theta_max 26.30
_cell_measurement_theta_min 2.75
_cell_volume 1337.8(5)
_computing_cell_refinement 'SAINT-Plus (Bruker, 2000)'
_computing_data_collection 'SMART (Bruker, 2000)'
_computing_data_reduction 'SAINT-Plus (Bruker, 2000)'
_computing_molecular_graphics 'DIAMOND (Brandenburg, 2006)'
_computing_publication_material 'publCIF (Westrip, 2007)'
_computing_structure_refinement 'SHELXTL (Bruker, 2001)'
_computing_structure_solution 'SHELXTL (Bruker, 2001)'
_diffrn_ambient_temperature 297(2)
_diffrn_measured_fraction_theta_full 0.999
_diffrn_measured_fraction_theta_max 0.999
_diffrn_measurement_device_type 'Bruker SMART APEX CCD area-detector'
_diffrn_measurement_method '\f and \w'
_diffrn_radiation_monochromator graphite
_diffrn_radiation_source 'fine-focus sealed tube'
_diffrn_radiation_type MoK\a
_diffrn_radiation_wavelength 0.71073
_diffrn_reflns_av_R_equivalents 0.0336
_diffrn_reflns_av_sigmaI/netI 0.0246
_diffrn_reflns_limit_h_max 18
_diffrn_reflns_limit_h_min -18
_diffrn_reflns_limit_k_max 16
_diffrn_reflns_limit_k_min -16
_diffrn_reflns_limit_l_max 8
_diffrn_reflns_limit_l_min -8
_diffrn_reflns_number 7044
_diffrn_reflns_theta_full 26.37
_diffrn_reflns_theta_max 26.37
_diffrn_reflns_theta_min 2.04
_exptl_absorpt_coefficient_mu 0.306
_exptl_absorpt_correction_T_max 0.9341
_exptl_absorpt_correction_T_min 0.9057
_exptl_absorpt_correction_type multi-scan
_exptl_absorpt_process_details '(SHELXTL; Bruker, 2001)'
_exptl_crystal_colour yellow
_exptl_crystal_density_diffrn 1.538
_exptl_crystal_density_method 'not measured'
_exptl_crystal_description block
_exptl_crystal_F_000 640
_exptl_crystal_size_max 0.33
_exptl_crystal_size_mid 0.29
_exptl_crystal_size_min 0.19
_refine_diff_density_max 0.290
_refine_diff_density_min -0.262
_refine_ls_extinction_method none
_refine_ls_goodness_of_fit_ref 1.124
_refine_ls_hydrogen_treatment mixed
_refine_ls_matrix_type full
_refine_ls_number_parameters 107
_refine_ls_number_reflns 1378
_refine_ls_number_restraints 3
_refine_ls_restrained_S_all 1.123
_refine_ls_R_factor_all 0.0553
_refine_ls_R_factor_gt 0.0512
_refine_ls_shift/su_max 0.002
_refine_ls_shift/su_mean 0.000
_refine_ls_structure_factor_coef Fsqd
_refine_ls_weighting_details 'calc w=1/[\s^2^(Fo^2^)+(0.0551P)^2^+1.4184P] where P=(Fo^2^+2Fc^2^)/3'
_refine_ls_weighting_scheme calc
_refine_ls_wR_factor_gt 0.1290
_refine_ls_wR_factor_ref 0.1320
_reflns_number_gt 1271
_reflns_number_total 1378
_reflns_threshold_expression I>2\s(I)
_cod_data_source_file ez2099.cif
_cod_data_source_block I
_cod_depositor_comments
;
The following automatic conversions were performed:
'_symmetry_cell_setting' value 'Monoclinic' changed to 'monoclinic'
according to '/home/saulius/struct/CIF-dictionaries/cif_core.dic'
dictionary named 'cif_core.dic' version 2.4.1 from 2010-06-29.

Automatic conversion script
Id: cif_fix_enum 1527 2010-12-29 10:47:43Z saulius 

The following automatic conversions were performed:

'_symmetry_cell_setting' value 'Monoclinic' changed to 'monoclinic'
according to /home/saulius/struct/CIF-dictionaries/cif_core.dic
dictionary named 'cif_core.dic' version 2.4.1 from 2010-06-29.

Automatic conversion script
Id: cif_fix_values 1715 2011-07-08 13:25:40Z adriana 
;
_cod_original_sg_symbol_H-M 'C 2/c'
_cod_database_code 2215894
_cod_database_fobs_code 2215894

loop_
_symmetry_equiv_pos_as_xyz
'x, y, z'
'-x, y, -z+1/2'
'x+1/2, y+1/2, z'
'-x+1/2, y+1/2, -z+1/2'
'-x, -y, -z'
'x, -y, z-1/2'
'-x+1/2, -y+1/2, -z'
'x+1/2, -y+1/2, z-1/2'

loop_
_atom_site_type_symbol
_atom_site_label
_atom_site_fract_x
_atom_site_fract_y
_atom_site_fract_z
_atom_site_U_iso_or_equiv
_atom_site_adp_type
_atom_site_calc_flag
_atom_site_refinement_flags
_atom_site_occupancy
O O1 1.07618(16) 0.26928(18) 0.3309(4) 0.0941(8) Uani d . 1
Cl Cl1 1.0000 0.32862(5) 0.2500 0.0515(3) Uani d S 1
O O2 0.98003(15) 0.3883(2) 0.4083(4) 0.1039(10) Uani d . 1
H H2B 0.6281(14) 0.013(2) 0.088(4) 0.068(9) Uiso d D 1
H H2A 0.6775(19) 0.1098(13) 0.086(4) 0.058(8) Uiso d D 1
H H1 1.0000 0.1045(14) 0.2500 0.038(8) Uiso d SD 1
C C1 0.91822(13) -0.00693(16) 0.2142(3) 0.0332(5) Uani d . 1
C C2 0.83806(13) 0.04662(16) 0.1780(3) 0.0369(5) Uani d . 1
H H2 0.8394 0.1156 0.1765 0.044 Uiso calc R 1
C C3 0.75599(14) -0.00306(18) 0.1442(3) 0.0409(5) Uani d . 1
C C4 0.75544(16) -0.10858(19) 0.1491(3) 0.0482(6) Uani d . 1
H H4 0.7007 -0.1421 0.1291 0.058 Uiso calc R 1
C C5 0.83282(16) -0.16078(18) 0.1823(3) 0.0472(6) Uani d . 1
H H5 0.8305 -0.2297 0.1832 0.057 Uiso calc R 1
C C6 0.91832(14) -0.11245(16) 0.2160(3) 0.0379(5) Uani d . 1
C C7 1.0000 -0.1620(2) 0.2500 0.0422(7) Uani d S 1
H H7 1.0000 -0.2310 0.2500 0.051 Uiso calc SR 1
N N1 1.0000 0.04076(17) 0.2500 0.0334(5) Uani d SD 1
N N2 0.67680(14) 0.04645(19) 0.1091(3) 0.0555(6) Uani d D 1

loop_
_atom_site_aniso_label
_atom_site_aniso_U_11
_atom_site_aniso_U_22
_atom_site_aniso_U_33
_atom_site_aniso_U_12
_atom_site_aniso_U_13
_atom_site_aniso_U_23
O1 0.0980(17) 0.0749(15) 0.1176(19) 0.0489(13) 0.0411(14) 0.0333(13)
Cl1 0.0437(5) 0.0335(4) 0.0787(6) 0.000 0.0151(4) 0.000
O2 0.0599(13) 0.1064(18) 0.137(2) 0.0192(12) -0.0019(13) -0.0666(17)
C1 0.0377(11) 0.0405(11) 0.0216(9) -0.0026(8) 0.0062(7) -0.0006(7)
C2 0.0388(11) 0.0419(11) 0.0298(10) -0.0013(9) 0.0062(8) 0.0004(8)
C3 0.0384(11) 0.0574(13) 0.0266(10) -0.0039(9) 0.0058(8) -0.0011(9)
C4 0.0441(13) 0.0592(14) 0.0411(12) -0.0167(11) 0.0075(10) -0.0032(11)
C5 0.0547(14) 0.0437(12) 0.0434(12) -0.0121(10) 0.0100(10) -0.0017(10)
C6 0.0442(12) 0.0394(11) 0.0297(10) -0.0043(9) 0.0061(8) 0.0001(8)
C7 0.0581(19) 0.0339(15) 0.0350(15) 0.000 0.0097(13) 0.000
N1 0.0374(13) 0.0303(12) 0.0327(12) 0.000 0.0072(9) 0.000
N2 0.0354(11) 0.0683(16) 0.0608(13) -0.0036(10) 0.0045(9) 0.0007(11)

loop_
_atom_type_symbol
_atom_type_description
_atom_type_scat_dispersion_real
_atom_type_scat_dispersion_imag
_atom_type_scat_source
C C 0.0033 0.0016 'International Tables Vol C Tables 4.2.6.8 and 6.1.1.4'
H H 0.0000 0.0000 'International Tables Vol C Tables 4.2.6.8 and 6.1.1.4'
N N 0.0061 0.0033 'International Tables Vol C Tables 4.2.6.8 and 6.1.1.4'
O O 0.0106 0.0060 'International Tables Vol C Tables 4.2.6.8 and 6.1.1.4'
Cl Cl 0.1484 0.1585 'International Tables Vol C Tables 4.2.6.8 and 6.1.1.4'

loop_
_geom_angle_atom_site_label_1
_geom_angle_atom_site_label_2
_geom_angle_atom_site_label_3
_geom_angle_site_symmetry_1
_geom_angle_site_symmetry_3
_geom_angle
Cl1 O1 H1 . . 96.4(2)
O2 Cl1 O2 2_755 . 110.4(3)
O2 Cl1 O1 2_755 . 109.37(14)
O2 Cl1 O1 . . 108.13(15)
O2 Cl1 O1 2_755 2_755 108.13(15)
O2 Cl1 O1 . 2_755 109.37(14)
O1 Cl1 O1 . 2_755 111.5(2)
N1 C1 C2 . . 120.83(19)
N1 C1 C6 . . 117.86(19)
C2 C1 C6 . . 121.31(18)
C3 C2 C1 . . 119.9(2)
C3 C2 H2 . . 120.0
C1 C2 H2 . . 120.0
N2 C3 C2 . . 121.6(2)
N2 C3 C4 . . 119.3(2)
C2 C3 C4 . . 119.1(2)
C5 C4 C3 . . 121.2(2)
C5 C4 H4 . . 119.4
C3 C4 H4 . . 119.4
C4 C5 C6 . . 121.3(2)
C4 C5 H5 . . 119.3
C6 C5 H5 . . 119.3
C7 C6 C1 . . 118.9(2)
C7 C6 C5 . . 123.9(2)
C1 C6 C5 . . 117.1(2)
C6 C7 C6 . 2_755 122.3(3)
C6 C7 H7 . . 118.9
C6 C7 H7 2_755 . 118.9
C1 N1 C1 2_755 . 124.2(2)
C1 N1 H1 2_755 . 117.92(12)
C1 N1 H1 . . 117.91(12)
C3 N2 H2B . . 119(2)
C3 N2 H2A . . 118.4(19)
H2B N2 H2A . . 122(3)

loop_
_geom_bond_atom_site_label_1
_geom_bond_atom_site_label_2
_geom_bond_site_symmetry_2
_geom_bond_distance
O1 Cl1 . 1.420(2)
Cl1 O2 2_755 1.409(2)
Cl1 O2 . 1.409(2)
Cl1 O1 2_755 1.420(2)
C1 N1 . 1.373(2)
C1 C2 . 1.391(3)
C1 C6 . 1.422(3)
C2 C3 . 1.389(3)
C2 H2 . 0.9300
C3 N2 . 1.351(3)
C3 C4 . 1.423(3)
C4 C5 . 1.346(3)
C4 H4 . 0.9300
C5 C6 . 1.426(3)
C5 H5 . 0.9300
C6 C7 . 1.384(3)
C7 C6 2_755 1.384(3)
C7 H7 . 0.9300
N1 C1 2_755 1.373(2)
N1 H1 . 0.859(18)
N2 H2B . 0.849(17)
N2 H2A . 0.868(17)

loop_
_geom_hbond_atom_site_label_D
_geom_hbond_atom_site_label_H
_geom_hbond_atom_site_label_A
_geom_hbond_site_symmetry_A
_geom_hbond_distance_DH
_geom_hbond_distance_HA
_geom_hbond_distance_DA
_geom_hbond_angle_DHA
N1 H1 O1 . 0.86(2) 2.51(2) 3.296(3) 152.0(10)
N1 H1 O1 2_755 0.86(2) 2.51(2) 3.296(3) 152.0(10)
C2 H2 O1 2_755 0.93 2.44 3.274(3) 150
N2 H2B O2 4_645 0.85(2) 2.35(3) 3.174(3) 164(2)

loop_
_geom_torsion_atom_site_label_1
_geom_torsion_atom_site_label_2
_geom_torsion_atom_site_label_3
_geom_torsion_atom_site_label_4
_geom_torsion_site_symmetry_4
_geom_torsion
H1 O1 Cl1 O2 2_755 -119.52(15)
H1 O1 Cl1 O2 . 120.25(15)
H1 O1 Cl1 O1 2_755 0.0010(10)
N1 C1 C2 C3 . -179.32(15)
C6 C1 C2 C3 . 0.4(3)
C1 C2 C3 N2 . 179.85(19)
C1 C2 C3 C4 . 0.6(3)
N2 C3 C4 C5 . 179.6(2)
C2 C3 C4 C5 . -1.2(3)
C3 C4 C5 C6 . 0.7(3)
N1 C1 C6 C7 . -1.1(2)
C2 C1 C6 C7 . 179.14(15)
N1 C1 C6 C5 . 178.86(15)
C2 C1 C6 C5 . -0.9(3)
C4 C5 C6 C7 . -179.71(18)
C4 C5 C6 C1 . 0.3(3)
C1 C6 C7 C6 2_755 0.55(12)
C5 C6 C7 C6 2_755 -179.4(2)
C2 C1 N1 C1 2_755 -179.68(19)
C6 C1 N1 C1 2_755 0.55(12)
